data_2214210
loop_
_publ_author_name
'Chuan-Bi Li'

_publ_section_title
;
 Heptaguanidinium sodium
 bis(pentaaquatetracosaoxoheptamolybdocobaltate) octahydrate
;
_journal_coeditor_code HB2415
_journal_issue 7
_journal_name_full 'Acta Crystallographica Section E'
_journal_page_first m1911
_journal_page_last m1912
_journal_paper_doi 10.1107/S1600536807028772
_journal_volume 63
_journal_year 2007
_chemical_formula_iupac '(C H6 N3)7 Na [Co Mo7 O24 (H2 O)5]2, 8H2 O'
_chemical_formula_moiety '7(C H6 N3 +), Na +, 2(Co1 H10 Mo7 O29 4-), 8(H2 O)'
_chemical_formula_sum 'C7 H78 Co2 Mo14 N21 Na O66'
_chemical_formula_weight 2996.92
_chemical_name_systematic
;
Heptaguanidinium sodium bis(pentaaquatetracosaoxoheptamolybdocobaltate)
octahydrate
;
_space_group_IT_number 14
_symmetry_cell_setting monoclinic
_symmetry_space_group_name_Hall '-P 2ybc'
_symmetry_space_group_name_H-M 'P 1 21/c 1'
_atom_sites_solution_hydrogens geom
_atom_sites_solution_primary direct
_atom_sites_solution_secondary difmap
_audit_creation_method SHELXL-97
_cell_angle_alpha 90.00
_cell_angle_beta 102.635(2)
_cell_angle_gamma 90.00
_cell_formula_units_Z 2
_cell_length_a 18.819(3)
_cell_length_b 10.581(2)
_cell_length_c 19.926(3)
_cell_measurement_reflns_used 4954
_cell_measurement_temperature 293(2)
_cell_measurement_theta_max 27.48
_cell_measurement_theta_min 1.95
_cell_volume 3871.7(11)
_computing_cell_refinement 'SAINT (Bruker, 2002)'
_computing_data_collection 'SMART (Bruker, 2002)'
_computing_data_reduction SAINT
_computing_molecular_graphics 'DIAMOND (Brandenburg, 1999)'
_computing_publication_material SHELXTL
_computing_structure_refinement SHELXTL
_computing_structure_solution 'SHELXTL (Bruker, 1997)'
_diffrn_ambient_temperature 293(2)
_diffrn_detector_area_resol_mean 'not measured'
_diffrn_measured_fraction_theta_full 0.983
_diffrn_measured_fraction_theta_max 0.983
_diffrn_measurement_device_type 'Bruker SMART CCD APEX II'
_diffrn_measurement_method '\w and \f'
_diffrn_radiation_monochromator graphite
_diffrn_radiation_source 'fine-focus sealed tube'
_diffrn_radiation_type MoK\a
_diffrn_radiation_wavelength 0.71073
_diffrn_reflns_av_R_equivalents 0.0736
_diffrn_reflns_av_sigmaI/netI 0.0967
_diffrn_reflns_limit_h_max 16
_diffrn_reflns_limit_h_min -23
_diffrn_reflns_limit_k_max 13
_diffrn_reflns_limit_k_min -13
_diffrn_reflns_limit_l_max 24
_diffrn_reflns_limit_l_min -19
_diffrn_reflns_number 19853
_diffrn_reflns_theta_full 26.04
_diffrn_reflns_theta_max 26.04
_diffrn_reflns_theta_min 2.22
_exptl_absorpt_coefficient_mu 2.729
_exptl_absorpt_correction_T_max 0.650
_exptl_absorpt_correction_T_min 0.485
_exptl_absorpt_correction_type multi-scan
_exptl_absorpt_process_details '(SADABS; Bruker, 2002)'
_exptl_crystal_colour pink
_exptl_crystal_density_diffrn 2.571
_exptl_crystal_density_method 'not measured'
_exptl_crystal_description block
_exptl_crystal_F_000 2896
_exptl_crystal_size_max 0.28
_exptl_crystal_size_mid 0.22
_exptl_crystal_size_min 0.16
_refine_diff_density_max 0.678
_refine_diff_density_min -0.554
_refine_ls_extinction_method none
_refine_ls_goodness_of_fit_ref 0.988
_refine_ls_hydrogen_treatment constr
_refine_ls_matrix_type full
_refine_ls_number_parameters 511
_refine_ls_number_reflns 7505
_refine_ls_number_restraints 0
_refine_ls_restrained_S_all 0.987
_refine_ls_R_factor_all 0.0862
_refine_ls_R_factor_gt 0.0413
_refine_ls_shift/su_max 0.000
_refine_ls_shift/su_mean 0.000
_refine_ls_structure_factor_coef Fsqd
_refine_ls_weighting_details 'calc w=1/[\s^2^(Fo^2^)+(0.0671P)^2^] where P=(Fo^2^+2Fc^2^)/3'
_refine_ls_weighting_scheme calc
_refine_ls_wR_factor_gt 0.0752
_refine_ls_wR_factor_ref 0.0961
_reflns_number_gt 4569
_reflns_number_total 7505
_reflns_threshold_expression I>2sigma(I)
_cod_data_source_file hb2415.cif
_cod_data_source_block I
_cod_original_sg_symbol_H-M 'P 21/c'
_cod_database_code 2214210
_cod_database_fobs_code 2214210

loop_
_symmetry_equiv_pos_as_xyz
'x, y, z'
'-x, y+1/2, -z+1/2'
'-x, -y, -z'
'x, -y-1/2, z-1/2'

loop_
_atom_site_type_symbol
_atom_site_label
_atom_site_fract_x
_atom_site_fract_y
_atom_site_fract_z
_atom_site_U_iso_or_equiv
_atom_site_adp_type
_atom_site_calc_flag
_atom_site_refinement_flags
_atom_site_occupancy
Mo Mo1 0.23286(5) 0.40375(8) 0.29023(5) 0.0206(2) Uani d . 1
Mo Mo2 0.41916(5) 0.38005(8) 0.32096(5) 0.0204(2) Uani d . 1
Mo Mo3 0.21258(5) 0.72412(8) 0.29143(5) 0.0230(2) Uani d . 1
Mo Mo4 0.29702(5) 0.58470(8) 0.43326(5) 0.0223(2) Uani d . 1
Mo Mo5 0.33991(5) 0.29401(8) 0.43889(5) 0.0226(2) Uani d . 1
Mo Mo6 0.33209(5) 0.51210(8) 0.17789(5) 0.0219(2) Uani d . 1
Mo Mo7 0.16280(5) 0.58368(9) 0.14662(5) 0.0274(2) Uani d . 1
Co Co 0.11521(10) 0.92346(17) 0.39784(10) 0.0468(5) Uani d . 1
Na Na 0.5000 0.5000 0.5000 0.0334(15) Uani d S 1
O O1 0.3355(3) 0.4504(6) 0.3687(3) 0.0174(14) Uani d . 1
O O2 0.2043(3) 0.5356(6) 0.3437(4) 0.0244(16) Uani d . 1
O O3 0.2534(3) 0.5821(6) 0.2332(3) 0.0195(15) Uani d . 1
O O4 0.3070(3) 0.3544(6) 0.2460(3) 0.0210(15) Uani d . 1
O O5 0.4182(4) 0.3265(7) 0.5009(4) 0.0291(17) Uani d . 1
O O6 0.1292(3) 0.6644(7) 0.2197(4) 0.0276(17) Uani d . 1
O O7 0.2766(4) 0.4170(6) 0.4667(4) 0.0266(17) Uani d . 1
O O8 0.2994(3) 0.7066(6) 0.3606(4) 0.0230(16) Uani d . 1
O O9 0.3850(3) 0.2345(6) 0.3678(3) 0.0223(15) Uani d . 1
O O10 0.4597(4) 0.2828(6) 0.2713(4) 0.0279(17) Uani d . 1
O O11 0.2337(4) 0.4758(7) 0.1215(4) 0.0323(18) Uani d . 1
O O12 0.3756(4) 0.4051(7) 0.1354(4) 0.0318(18) Uani d . 1
O O13 0.4039(3) 0.5263(6) 0.2629(3) 0.0221(15) Uani d . 1
O O14 0.2396(4) 0.6598(7) 0.4755(4) 0.0333(18) Uani d . 1
O O15 0.1561(4) 0.7910(7) 0.3388(4) 0.0358(19) Uani d . 1
O O16 0.1561(4) 0.3929(7) 0.2242(4) 0.0325(18) Uani d . 1
O O17 0.2389(4) 0.8481(7) 0.2483(4) 0.038(2) Uani d . 1
O O18 0.4892(4) 0.4353(7) 0.3844(4) 0.0286(17) Uani d . 1
O O19 0.3473(4) 0.6553(6) 0.1447(4) 0.0328(18) Uani d . 1
O O20 0.0851(4) 0.5101(8) 0.1010(4) 0.045(2) Uani d . 1
O O21 0.1733(4) 0.7153(7) 0.0994(4) 0.040(2) Uani d . 1
O O22 0.2293(4) 0.2733(6) 0.3430(4) 0.0306(17) Uani d . 1
O O23 0.3049(4) 0.1576(7) 0.4644(4) 0.0365(19) Uani d . 1
O O24 0.3843(4) 0.6113(7) 0.4815(4) 0.0337(18) Uani d . 1
O OW1 0.0144(4) 0.8959(9) 0.3291(5) 0.059(3) Uani d . 1
H H1 0.0002 0.9427 0.3611 0.071 Uiso d R 1
H H2 0.0022 0.8188 0.3280 0.071 Uiso d R 1
O OW2 0.0921(5) 0.7733(9) 0.4603(5) 0.043(3) Uani d . 1
H H3 0.0926 0.7055 0.4391 0.052 Uiso d R 1
H H4 0.1233 0.7761 0.4962 0.052 Uiso d R 1
O OW3 0.2183(5) 0.9444(9) 0.4619(6) 0.048(3) Uani d . 1
H H5 0.2468 0.9682 0.4381 0.058 Uiso d R 1
H H6 0.2252 0.9938 0.4934 0.058 Uiso d R 1
O OW4 0.1321(5) 1.0711(8) 0.3324(5) 0.044(3) Uani d . 1
H H7 0.1225 1.1381 0.3452 0.053 Uiso d R 1
H H8 0.0918 1.0234 0.3012 0.053 Uiso d R 1
O OW5 0.0675(6) 1.0433(11) 0.4582(6) 0.057(3) Uani d . 1
H H10 0.0770 1.1195 0.4321 0.068 Uiso d R 1
H H9 0.0893 1.0200 0.5008 0.068 Uiso d R 1
O OW6 0.0746(7) 0.9225(12) 0.1733(9) 0.138(6) Uani d . 1
H H11 0.1078 0.8720 0.1779 0.166 Uiso d R 1
H H12 0.0286 0.9327 0.1757 0.166 Uiso d R 1
O OW7 0.0768(6) 0.5417(13) 0.3912(7) 0.104(4) Uani d . 1
H H13 0.1182 0.5098 0.3877 0.124 Uiso d R 1
H H14 0.0616 0.4852 0.4204 0.124 Uiso d R 1
O OW8 -0.0030(6) 0.6593(11) 0.2614(7) 0.094(4) Uani d . 1
H H15 -0.0015 0.6459 0.2154 0.113 Uiso d R 1
H H16 0.0315 0.6172 0.2830 0.113 Uiso d R 1
O OW9 0.0197(8) 0.3218(14) 0.4569(8) 0.132(5) Uani d . 1
H H17 -0.0119 0.3036 0.4109 0.158 Uiso d R 1
H H18 -0.0256 0.3354 0.4743 0.158 Uiso d R 1
N N1 0.4305(5) 0.7968(8) 0.3149(5) 0.038(2) Uani d . 1
H H1A 0.4026 0.7406 0.3268 0.046 Uiso d R 1
H H1B 0.4638 0.7745 0.2938 0.046 Uiso d R 1
N N2 0.3716(4) 0.9528(8) 0.3612(5) 0.031(2) Uani d . 1
H H2A 0.3648 1.0315 0.3685 0.037 Uiso d R 1
H H2B 0.3450 0.8964 0.3749 0.037 Uiso d R 1
N N3 0.4635(5) 1.0043(8) 0.3075(5) 0.034(2) Uani d . 1
H H3A 0.4572 1.0833 0.3146 0.041 Uiso d R 1
H H3B 0.4967 0.9809 0.2865 0.041 Uiso d R 1
N N4 0.3851(5) 0.1298(9) 0.1373(5) 0.042(3) Uani d . 1
H H4A 0.3842 0.2087 0.1475 0.051 Uiso d R 1
H H4B 0.4112 0.1044 0.1095 0.051 Uiso d R 1
N N5 0.3072(5) 0.0844(9) 0.2063(5) 0.040(3) Uani d . 1
H H5A 0.3054 0.1627 0.2172 0.048 Uiso d R 1
H H5B 0.2825 0.0292 0.2233 0.048 Uiso d R 1
N N6 0.3486(6) -0.0740(9) 0.1460(6) 0.056(3) Uani d . 1
H H6A 0.3232 -0.1286 0.1625 0.067 Uiso d R 1
H H6B 0.3750 -0.0977 0.1180 0.067 Uiso d R 1
N N7 0.1706(6) 0.4791(11) 0.5664(6) 0.060(3) Uani d . 1
H H7A 0.1474 0.5386 0.5818 0.072 Uiso d R 1
H H7B 0.1951 0.4954 0.5357 0.072 Uiso d R 1
N N8 0.1343(6) 0.3325(12) 0.6347(6) 0.062(3) Uani d . 1
H H8A 0.1342 0.2550 0.6476 0.075 Uiso d R 1
H H8B 0.1108 0.3885 0.6524 0.075 Uiso d R 1
N N9 0.2033(6) 0.2764(11) 0.5629(6) 0.059(3) Uani d . 1
H H9A 0.2022 0.1996 0.5768 0.071 Uiso d R 1
H H9B 0.2273 0.2951 0.5322 0.071 Uiso d R 1
N N10 0.4687(5) 0.0622(10) 0.5260(5) 0.051(3) Uani d . 1
H H10A 0.4377 0.0766 0.5511 0.062 Uiso d R 1
H H10B 0.4801 0.1389 0.5186 0.062 Uiso d R 1
N N11 0.4383(7) -0.1460(12) 0.5436(7) 0.012(3) Uani d P 0.50
H H11A 0.4099 -0.1289 0.5710 0.014 Uiso d PR 0.50
H H11B 0.4449 -0.2232 0.5329 0.014 Uiso d PR 0.50
C C1 0.4223(6) 0.9190(10) 0.3290(5) 0.029(3) Uani d . 1
C C2 0.3473(6) 0.0494(10) 0.1641(6) 0.031(3) Uani d . 1
C C3 0.1687(7) 0.3640(14) 0.5888(7) 0.048(3) Uani d . 1
C C4 0.4765(12) -0.057(2) 0.5158(12) 0.029(5) Uani d P 0.50

loop_
_atom_site_aniso_label
_atom_site_aniso_U_11
_atom_site_aniso_U_22
_atom_site_aniso_U_33
_atom_site_aniso_U_12
_atom_site_aniso_U_13
_atom_site_aniso_U_23
Mo1 0.0210(5) 0.0199(5) 0.0215(5) -0.0035(4) 0.0058(4) -0.0004(4)
Mo2 0.0212(5) 0.0191(5) 0.0213(5) 0.0009(4) 0.0056(4) -0.0018(4)
Mo3 0.0230(5) 0.0217(5) 0.0254(5) 0.0036(4) 0.0073(4) 0.0016(4)
Mo4 0.0248(5) 0.0217(5) 0.0208(5) 0.0043(4) 0.0060(4) -0.0017(4)
Mo5 0.0265(5) 0.0187(5) 0.0227(5) 0.0000(4) 0.0059(4) 0.0033(4)
Mo6 0.0239(5) 0.0214(5) 0.0216(5) 0.0000(4) 0.0075(4) 0.0003(4)
Mo7 0.0224(5) 0.0368(6) 0.0216(5) -0.0013(4) 0.0019(4) 0.0034(4)
Co 0.0481(11) 0.0433(11) 0.0491(12) 0.0022(8) 0.0112(8) -0.0018(9)
Na 0.028(3) 0.035(4) 0.038(4) 0.000(3) 0.008(3) -0.010(3)
O1 0.018(3) 0.017(3) 0.017(4) 0.000(3) 0.003(3) 0.004(3)
O2 0.022(4) 0.022(4) 0.031(4) -0.005(3) 0.010(3) -0.003(3)
O3 0.023(4) 0.019(3) 0.016(4) 0.002(3) 0.004(3) 0.004(3)
O4 0.025(4) 0.018(4) 0.019(4) -0.001(3) 0.003(3) 0.001(3)
O5 0.033(4) 0.032(4) 0.020(4) -0.001(3) 0.000(3) 0.001(3)
O6 0.021(4) 0.029(4) 0.033(5) 0.003(3) 0.007(3) 0.001(3)
O7 0.026(4) 0.034(4) 0.023(4) 0.007(3) 0.012(3) 0.006(3)
O8 0.020(4) 0.019(4) 0.030(4) 0.001(3) 0.008(3) 0.000(3)
O9 0.028(3) 0.013(3) 0.026(3) -0.001(3) 0.006(3) 0.000(3)
O10 0.035(4) 0.022(4) 0.032(4) 0.004(3) 0.018(3) -0.002(3)
O11 0.020(4) 0.045(5) 0.030(5) 0.006(3) 0.000(3) -0.003(4)
O12 0.038(4) 0.038(4) 0.021(4) 0.004(3) 0.008(3) 0.002(3)
O13 0.021(4) 0.024(4) 0.022(4) -0.003(3) 0.010(3) 0.000(3)
O14 0.037(4) 0.033(4) 0.035(5) 0.015(4) 0.018(4) 0.007(4)
O15 0.035(5) 0.039(5) 0.035(5) 0.016(4) 0.011(4) -0.003(4)
O16 0.032(4) 0.037(4) 0.028(5) -0.003(3) 0.005(3) -0.005(4)
O17 0.045(5) 0.027(4) 0.042(5) -0.003(4) 0.010(4) 0.001(4)
O18 0.025(4) 0.041(4) 0.020(4) 0.003(3) 0.004(3) -0.002(3)
O19 0.038(5) 0.019(4) 0.043(5) 0.003(3) 0.012(4) 0.005(3)
O20 0.032(5) 0.069(6) 0.031(5) -0.004(4) 0.002(4) -0.002(4)
O21 0.046(5) 0.038(5) 0.037(5) 0.001(4) 0.009(4) 0.010(4)
O22 0.038(4) 0.027(4) 0.027(4) -0.004(3) 0.008(3) 0.002(3)
O23 0.040(5) 0.028(4) 0.040(5) -0.010(4) 0.004(4) 0.005(4)
O24 0.030(4) 0.034(4) 0.032(5) 0.007(3) -0.004(3) 0.001(4)
OW1 0.035(5) 0.062(6) 0.080(8) 0.012(4) 0.010(5) -0.001(6)
OW2 0.066(7) 0.039(6) 0.020(6) 0.000(5) 0.001(5) 0.003(5)
OW3 0.048(7) 0.039(6) 0.049(7) -0.017(5) -0.009(5) 0.009(5)
OW4 0.055(7) 0.023(5) 0.048(7) -0.016(5) -0.005(5) 0.005(5)
OW5 0.065(5) 0.056(5) 0.050(5) 0.002(4) 0.011(4) 0.005(4)
OW6 0.082(10) 0.115(11) 0.209(18) 0.021(8) 0.011(10) 0.068(12)
OW7 0.067(8) 0.142(11) 0.113(11) -0.014(8) 0.044(7) -0.013(9)
OW8 0.089(5) 0.098(5) 0.095(6) -0.004(4) 0.021(4) -0.011(4)
OW9 0.128(7) 0.134(7) 0.132(7) -0.005(5) 0.024(5) 0.002(5)
N1 0.044(6) 0.023(5) 0.056(7) 0.002(4) 0.028(5) -0.002(5)
N2 0.024(5) 0.029(5) 0.044(6) 0.000(4) 0.017(4) -0.006(4)
N3 0.032(5) 0.017(5) 0.056(7) -0.002(4) 0.016(5) 0.001(5)
N4 0.065(7) 0.026(5) 0.043(7) -0.004(5) 0.026(5) -0.008(5)
N5 0.049(6) 0.026(5) 0.047(7) 0.004(5) 0.013(5) 0.010(5)
N6 0.080(9) 0.037(6) 0.057(8) 0.004(6) 0.030(6) -0.014(6)
N7 0.053(7) 0.065(8) 0.070(9) 0.014(6) 0.030(6) 0.043(7)
N8 0.073(8) 0.067(8) 0.058(8) 0.002(7) 0.040(7) 0.027(7)
N9 0.056(8) 0.059(8) 0.067(9) -0.003(6) 0.024(6) 0.007(7)
N10 0.048(7) 0.067(8) 0.037(7) 0.020(6) 0.004(5) 0.002(6)
N11 0.012(3) 0.012(3) 0.012(3) -0.0001(10) 0.0028(12) -0.0008(10)
C1 0.032(6) 0.035(6) 0.016(6) 0.004(5) -0.002(5) -0.005(5)
C2 0.053(8) 0.019(6) 0.022(6) 0.010(5) 0.011(5) -0.003(5)
C3 0.037(8) 0.060(9) 0.048(9) 0.016(7) 0.010(6) 0.022(7)
C4 0.030(6) 0.026(6) 0.030(7) 0.004(5) 0.002(5) -0.004(5)

loop_
_atom_type_symbol
_atom_type_description
_atom_type_scat_dispersion_real
_atom_type_scat_dispersion_imag
_atom_type_scat_source
Mo Mo -1.6832 0.6857 'International Tables Vol C Tables 4.2.6.8 and 6.1.1.4'
Co Co 0.3494 0.9721 'International Tables Vol C Tables 4.2.6.8 and 6.1.1.4'
Na Na 0.0362 0.0249 'International Tables Vol C Tables 4.2.6.8 and 6.1.1.4'
O O 0.0106 0.0060 'International Tables Vol C Tables 4.2.6.8 and 6.1.1.4'
N N 0.0061 0.0033 'International Tables Vol C Tables 4.2.6.8 and 6.1.1.4'
C C 0.0033 0.0016 'International Tables Vol C Tables 4.2.6.8 and 6.1.1.4'
H H 0.0000 0.0000 'International Tables Vol C Tables 4.2.6.8 and 6.1.1.4'

loop_
_geom_angle_atom_site_label_1
_geom_angle_atom_site_label_2
_geom_angle_atom_site_label_3
_geom_angle_site_symmetry_1
_geom_angle_site_symmetry_3
_geom_angle
O16 Mo1 O22 . . 105.7(3)
O16 Mo1 O4 . . 101.9(3)
O22 Mo1 O4 . . 101.1(3)
O16 Mo1 O2 . . 100.6(3)
O22 Mo1 O2 . . 100.9(3)
O4 Mo1 O2 . . 142.7(3)
O16 Mo1 O1 . . 170.3(3)
O22 Mo1 O1 . . 84.0(3)
O4 Mo1 O1 . . 77.0(3)
O2 Mo1 O1 . . 75.8(3)
O16 Mo1 O3 . . 83.1(3)
O22 Mo1 O3 . . 171.2(3)
O4 Mo1 O3 . . 76.8(2)
O2 Mo1 O3 . . 76.8(3)
O1 Mo1 O3 . . 87.2(2)
O10 Mo2 O18 . . 105.2(3)
O10 Mo2 O13 . . 99.4(3)
O18 Mo2 O13 . . 99.2(3)
O10 Mo2 O9 . . 92.1(3)
O18 Mo2 O9 . . 101.2(3)
O13 Mo2 O9 . . 153.1(3)
O10 Mo2 O1 . . 157.8(3)
O18 Mo2 O1 . . 94.3(3)
O13 Mo2 O1 . . 87.7(3)
O9 Mo2 O1 . . 73.4(2)
O10 Mo2 O4 . . 90.9(3)
O18 Mo2 O4 . . 163.3(3)
O13 Mo2 O4 . . 73.2(2)
O9 Mo2 O4 . . 82.5(2)
O1 Mo2 O4 . . 70.9(2)
O10 Mo2 Mo5 . . 126.4(2)
O18 Mo2 Mo5 . . 87.8(2)
O13 Mo2 Mo5 . . 130.14(19)
O9 Mo2 Mo5 . . 34.45(19)
O1 Mo2 Mo5 . . 42.47(16)
O4 Mo2 Mo5 . . 86.25(16)
O17 Mo3 O15 . . 104.1(4)
O17 Mo3 O8 . . 98.2(3)
O15 Mo3 O8 . . 100.2(3)
O17 Mo3 O6 . . 98.9(3)
O15 Mo3 O6 . . 92.3(3)
O8 Mo3 O6 . . 155.7(3)
O17 Mo3 O3 . . 95.1(3)
O15 Mo3 O3 . . 157.5(3)
O8 Mo3 O3 . . 88.3(3)
O6 Mo3 O3 . . 72.9(3)
O17 Mo3 O2 . . 165.0(3)
O15 Mo3 O2 . . 89.8(3)
O8 Mo3 O2 . . 73.5(3)
O6 Mo3 O2 . . 85.9(3)
O3 Mo3 O2 . . 72.6(2)
O17 Mo3 Mo7 . . 87.9(3)
O15 Mo3 Mo7 . . 126.3(3)
O8 Mo3 Mo7 . . 130.1(2)
O6 Mo3 Mo7 . . 34.0(2)
O3 Mo3 Mo7 . . 41.76(17)
O2 Mo3 Mo7 . . 88.28(18)
O14 Mo4 O24 . . 106.1(4)
O14 Mo4 O8 . . 100.3(3)
O24 Mo4 O8 . . 97.6(3)
O14 Mo4 O7 . . 93.5(3)
O24 Mo4 O7 . . 101.0(3)
O8 Mo4 O7 . . 152.8(3)
O14 Mo4 O1 . . 159.8(3)
O24 Mo4 O1 . . 92.1(3)
O8 Mo4 O1 . . 85.8(3)
O7 Mo4 O1 . . 73.9(3)
O14 Mo4 O2 . . 92.0(3)
O24 Mo4 O2 . . 161.0(3)
O8 Mo4 O2 . . 72.8(3)
O7 Mo4 O2 . . 83.5(3)
O1 Mo4 O2 . . 71.3(2)
O14 Mo4 Mo5 . . 128.2(3)
O24 Mo4 Mo5 . . 86.3(2)
O8 Mo4 Mo5 . . 128.40(19)
O7 Mo4 Mo5 . . 34.88(19)
O1 Mo4 Mo5 . . 42.56(16)
O2 Mo4 Mo5 . . 87.23(17)
O23 Mo5 O5 . . 106.1(3)
O23 Mo5 O9 . . 101.8(3)
O5 Mo5 O9 . . 98.5(3)
O23 Mo5 O7 . . 100.5(3)
O5 Mo5 O7 . . 98.2(3)
O9 Mo5 O7 . . 147.1(3)
O23 Mo5 O1 . . 151.4(3)
O5 Mo5 O1 . . 102.5(3)
O9 Mo5 O1 . . 74.5(2)
O7 Mo5 O1 . . 74.4(3)
O23 Mo5 O22 . . 81.0(3)
O5 Mo5 O22 . . 172.9(3)
O9 Mo5 O22 . . 80.5(3)
O7 Mo5 O22 . . 79.4(3)
O1 Mo5 O22 . . 70.4(2)
O23 Mo5 Mo4 . . 135.8(3)
O5 Mo5 Mo4 . . 90.2(2)
O9 Mo5 Mo4 . . 116.34(19)
O7 Mo5 Mo4 . . 35.7(2)
O1 Mo5 Mo4 . . 42.32(17)
O22 Mo5 Mo4 . . 84.00(16)
O23 Mo5 Mo2 . . 137.3(3)
O5 Mo5 Mo2 . . 90.4(2)
O9 Mo5 Mo2 . . 35.90(18)
O7 Mo5 Mo2 . . 116.1(2)
O1 Mo5 Mo2 . . 42.14(16)
O22 Mo5 Mo2 . . 84.67(17)
Mo4 Mo5 Mo2 . . 81.56(3)
O23 Mo5 Na . . 137.6(3)
O5 Mo5 Na . . 31.5(2)
O9 Mo5 Na . . 88.66(19)
O7 Mo5 Na . . 91.0(2)
O1 Mo5 Na . . 71.01(16)
O22 Mo5 Na . . 141.44(16)
Mo4 Mo5 Na . . 67.89(2)
Mo2 Mo5 Na . . 66.11(2)
O19 Mo6 O12 . . 104.8(4)
O19 Mo6 O13 . . 97.3(3)
O12 Mo6 O13 . . 99.6(3)
O19 Mo6 O11 . . 99.7(3)
O12 Mo6 O11 . . 94.5(3)
O13 Mo6 O11 . . 154.4(3)
O19 Mo6 O3 . . 94.9(3)
O12 Mo6 O3 . . 158.0(3)
O13 Mo6 O3 . . 87.2(3)
O11 Mo6 O3 . . 72.3(3)
O19 Mo6 O4 . . 164.4(3)
O12 Mo6 O4 . . 89.7(3)
O13 Mo6 O4 . . 74.3(2)
O11 Mo6 O4 . . 84.6(3)
O3 Mo6 O4 . . 72.0(2)
O19 Mo6 Mo7 . . 87.6(2)
O12 Mo6 Mo7 . . 128.2(2)
O13 Mo6 Mo7 . . 128.96(19)
O11 Mo6 Mo7 . . 33.8(2)
O3 Mo6 Mo7 . . 41.78(17)
O4 Mo6 Mo7 . . 87.79(16)
O21 Mo7 O20 . . 105.2(4)
O21 Mo7 O11 . . 99.8(4)
O20 Mo7 O11 . . 98.8(4)
O21 Mo7 O6 . . 98.8(3)
O20 Mo7 O6 . . 102.7(3)
O11 Mo7 O6 . . 146.7(3)
O21 Mo7 O3 . . 106.3(3)
O20 Mo7 O3 . . 148.4(3)
O11 Mo7 O3 . . 74.2(3)
O6 Mo7 O3 . . 74.2(3)
O21 Mo7 Mo3 . . 94.1(3)
O20 Mo7 Mo3 . . 136.9(3)
O11 Mo7 Mo3 . . 115.6(2)
O6 Mo7 Mo3 . . 35.4(2)
O3 Mo7 Mo3 . . 41.69(17)
O21 Mo7 Mo6 . . 94.0(3)
O20 Mo7 Mo6 . . 133.4(3)
O11 Mo7 Mo6 . . 35.4(2)
O6 Mo7 Mo6 . . 116.0(2)
O3 Mo7 Mo6 . . 42.17(17)
Mo3 Mo7 Mo6 . . 81.47(3)
OW5 Co O15 . . 174.8(4)
OW5 Co OW3 . . 92.4(5)
O15 Co OW3 . . 90.4(4)
OW5 Co OW4 . . 92.8(4)
O15 Co OW4 . . 91.4(4)
OW3 Co OW4 . . 93.1(4)
OW5 Co OW1 . . 91.1(4)
O15 Co OW1 . . 86.1(3)
OW3 Co OW1 . . 176.4(4)
OW4 Co OW1 . . 86.4(4)
OW5 Co OW2 . . 87.0(4)
O15 Co OW2 . . 88.6(4)
OW3 Co OW2 . . 90.2(4)
OW4 Co OW2 . . 176.8(4)
OW1 Co OW2 . . 90.4(4)
O18 Na O18 . 3_666 180.0000(10)
O18 Na O5 . . 82.4(2)
O18 Na O5 3_666 . 97.6(2)
O18 Na O5 . 3_666 97.6(2)
O18 Na O5 3_666 3_666 82.4(2)
O5 Na O5 . 3_666 180.0(2)
O18 Na O24 . 3_666 83.8(2)
O18 Na O24 3_666 3_666 96.2(2)
O5 Na O24 . 3_666 100.6(2)
O5 Na O24 3_666 3_666 79.4(2)
O18 Na O24 . . 96.2(2)
O18 Na O24 3_666 . 83.8(2)
O5 Na O24 . . 79.4(2)
O5 Na O24 3_666 . 100.6(2)
O24 Na O24 3_666 . 180.0000(10)
O18 Na Mo5 . . 67.64(17)
O18 Na Mo5 3_666 . 112.36(17)
O5 Na Mo5 . . 22.23(16)
O5 Na Mo5 3_666 . 157.77(16)
O24 Na Mo5 3_666 . 113.72(17)
O24 Na Mo5 . . 66.28(17)
O18 Na Mo5 . 3_666 112.36(17)
O18 Na Mo5 3_666 3_666 67.64(17)
O5 Na Mo5 . 3_666 157.77(16)
O5 Na Mo5 3_666 3_666 22.23(16)
O24 Na Mo5 3_666 3_666 66.28(17)
O24 Na Mo5 . 3_666 113.72(17)
Mo5 Na Mo5 . 3_666 180.00(4)
Mo2 O1 Mo4 . . 150.8(3)
Mo2 O1 Mo5 . . 95.4(2)
Mo4 O1 Mo5 . . 95.1(2)
Mo2 O1 Mo1 . . 102.5(3)
Mo4 O1 Mo1 . . 102.1(2)
Mo5 O1 Mo1 . . 100.8(2)
Mo1 O2 Mo4 . . 110.3(3)
Mo1 O2 Mo3 . . 109.3(3)
Mo4 O2 Mo3 . . 92.4(2)
Mo3 O3 Mo7 . . 96.5(2)
Mo3 O3 Mo6 . . 152.2(3)
Mo7 O3 Mo6 . . 96.0(3)
Mo3 O3 Mo1 . . 101.0(3)
Mo7 O3 Mo1 . . 102.4(3)
Mo6 O3 Mo1 . . 100.4(2)
Mo1 O4 Mo6 . . 110.5(3)
Mo1 O4 Mo2 . . 109.2(3)
Mo6 O4 Mo2 . . 91.1(2)
Mo5 O5 Na . . 126.3(4)
Mo7 O6 Mo3 . . 110.5(3)
Mo5 O7 Mo4 . . 109.5(3)
Mo3 O8 Mo4 . . 116.6(3)
Mo5 O9 Mo2 . . 109.6(3)
Mo7 O11 Mo6 . . 110.8(4)
Mo2 O13 Mo6 . . 116.8(3)
Mo3 O15 Co . . 159.4(5)
Mo2 O18 Na . . 134.7(4)
Mo1 O22 Mo5 . . 104.8(3)
Mo4 O24 Na . . 135.5(4)
Co OW1 H1 . . 79.9
Co OW1 H2 . . 110.6
H1 OW1 H2 . . 115.6
Co OW2 H3 . . 108.7
Co OW2 H4 . . 106.6
H3 OW2 H4 . . 112.9
Co OW3 H5 . . 108.4
Co OW3 H6 . . 121.1
H5 OW3 H6 . . 103.4
Co OW4 H7 . . 113.1
Co OW4 H8 . . 79.3
H7 OW4 H8 . . 117.1
Co OW5 H10 . . 92.5
Co OW5 H9 . . 102.4
H10 OW5 H9 . . 128.5
H11 OW6 H12 . . 144.4
H13 OW7 H14 . . 101.9
H15 OW8 H16 . . 103.9
H17 OW9 H18 . . 88.0
C1 N1 H1A . . 120.2
C1 N1 H1B . . 119.8
H1A N1 H1B . . 120.0
C1 N2 H2A . . 119.8
C1 N2 H2B . . 120.2
H2A N2 H2B . . 120.0
C1 N3 H3A . . 119.9
C1 N3 H3B . . 120.1
H3A N3 H3B . . 120.0
C2 N4 H4A . . 119.9
C2 N4 H4B . . 120.1
H4A N4 H4B . . 120.0
C2 N5 H5A . . 119.9
C2 N5 H5B . . 120.1
H5A N5 H5B . . 120.0
C2 N6 H6A . . 120.0
C2 N6 H6B . . 120.0
H6A N6 H6B . . 120.0
C3 N7 H7A . . 120.5
C3 N7 H7B . . 119.5
H7A N7 H7B . . 120.0
C3 N8 H8A . . 119.9
C3 N8 H8B . . 120.1
H8A N8 H8B . . 120.0
C3 N9 H9A . . 119.8
C3 N9 H9B . . 120.2
H9A N9 H9B . . 120.0
C4 N10 C4 . 3_656 75.9(17)
C4 N10 H10A . . 112.3
C4 N10 H10A 3_656 . 171.8
C4 N10 H10B . . 148.4
C4 N10 H10B 3_656 . 72.6
H10A N10 H10B . . 99.3
C4 N11 H11A . . 124.4
C4 N11 H11B . . 115.6
H11A N11 H11B . . 120.0
N2 C1 N3 . . 121.0(10)
N2 C1 N1 . . 119.7(10)
N3 C1 N1 . . 119.2(10)
N4 C2 N5 . . 121.8(10)
N4 C2 N6 . . 118.6(11)
N5 C2 N6 . . 119.5(11)
N8 C3 N7 . . 123.2(14)
N8 C3 N9 . . 118.3(13)
N7 C3 N9 . . 118.5(13)
N10 C4 N11 . . 121.1(19)
N10 C4 N10 . 3_656 104.1(16)
N11 C4 N10 . 3_656 134.8(18)
N10 C4 C4 . 3_656 56.5(13)
N11 C4 C4 . 3_656 177(3)
N10 C4 C4 3_656 3_656 47.6(12)

loop_
_geom_bond_atom_site_label_1
_geom_bond_atom_site_label_2
_geom_bond_site_symmetry_2
_geom_bond_distance
Mo1 O16 . 1.732(7)
Mo1 O22 . 1.745(7)
Mo1 O4 . 1.880(7)
Mo1 O2 . 1.903(7)
Mo1 O1 . 2.258(6)
Mo1 O3 . 2.279(6)
Mo2 O10 . 1.717(7)
Mo2 O18 . 1.717(7)
Mo2 O13 . 1.916(7)
Mo2 O9 . 1.980(6)
Mo2 O1 . 2.142(6)
Mo2 O4 . 2.320(6)
Mo3 O17 . 1.701(8)
Mo3 O15 . 1.720(7)
Mo3 O8 . 1.901(7)
Mo3 O6 . 1.980(7)
Mo3 O3 . 2.141(6)
Mo3 O2 . 2.271(7)
Mo4 O14 . 1.704(7)
Mo4 O24 . 1.735(7)
Mo4 O8 . 1.947(7)
Mo4 O7 . 1.963(7)
Mo4 O1 . 2.147(6)
Mo4 O2 . 2.266(7)
Mo5 O23 . 1.709(7)
Mo5 O5 . 1.737(7)
Mo5 O9 . 1.910(7)
Mo5 O7 . 1.926(7)
Mo5 O1 . 2.156(6)
Mo5 O22 . 2.508(7)
Mo6 O19 . 1.702(7)
Mo6 O12 . 1.724(7)
Mo6 O13 . 1.928(7)
Mo6 O11 . 1.983(7)
Mo6 O3 . 2.161(6)
Mo6 O4 . 2.265(6)
Mo7 O21 . 1.716(8)
Mo7 O20 . 1.729(8)
Mo7 O11 . 1.905(7)
Mo7 O6 . 1.912(7)
Mo7 O3 . 2.144(6)
Co OW5 . 2.081(11)
Co O15 . 2.082(7)
Co OW3 . 2.087(9)
Co OW4 . 2.103(9)
Co OW1 . 2.103(9)
Co OW2 . 2.121(10)
Na O18 . 2.369(7)
Na O18 3_666 2.369(7)
Na O5 . 2.399(7)
Na O5 3_666 2.399(7)
Na O24 3_666 2.431(7)
Na O24 . 2.431(7)
OW1 H1 . 0.8926
OW1 H2 . 0.8455
OW2 H3 . 0.8334
OW2 H4 . 0.8210
OW3 H5 . 0.8290
OW3 H6 . 0.8066
OW4 H7 . 0.7875
OW4 H8 . 1.0051
OW5 H10 . 0.9960
OW5 H9 . 0.8934
OW6 H11 . 0.8123
OW6 H12 . 0.8843
OW7 H13 . 0.8657
OW7 H14 . 0.9208
OW8 H15 . 0.9342
OW8 H16 . 0.8261
OW9 H17 . 0.9962
OW9 H18 . 0.9975
N1 C1 . 1.340(13)
N1 H1A . 0.8600
N1 H1B . 0.8600
N2 C1 . 1.310(13)
N2 H2A . 0.8600
N2 H2B . 0.8600
N3 C1 . 1.321(13)
N3 H3A . 0.8600
N3 H3B . 0.8600
N4 C2 . 1.297(14)
N4 H4A . 0.8600
N4 H4B . 0.8600
N5 C2 . 1.301(14)
N5 H5A . 0.8600
N5 H5B . 0.8600
N6 C2 . 1.357(13)
N6 H6A . 0.8600
N6 H6B . 0.8600
N7 C3 . 1.301(16)
N7 H7A . 0.8600
N7 H7B . 0.8600
N8 C3 . 1.275(16)
N8 H8A . 0.8600
N8 H8B . 0.8600
N9 C3 . 1.302(16)
N9 H9A . 0.8600
N9 H9B . 0.8600
N10 C4 . 1.29(2)
N10 C4 3_656 1.46(2)
N10 H10A . 0.8600
N10 H10B . 0.8605
N11 C4 . 1.37(2)
N11 H11A . 0.8600
N11 H11B . 0.8600
C4 N10 3_656 1.46(2)
C4 C4 3_656 1.70(4)

loop_
_geom_hbond_atom_site_label_D
_geom_hbond_atom_site_label_H
_geom_hbond_atom_site_label_A
_geom_hbond_site_symmetry_A
_geom_hbond_distance_DH
_geom_hbond_distance_HA
_geom_hbond_distance_DA
_geom_hbond_angle_DHA
OW1 H1 OW5 . 0.89 2.33 2.988(15) 131
OW1 H2 OW8 . 0.85 2.14 2.827(15) 139
OW1 H1 O20 2 0.89 2.05 2.837(12) 147
OW2 H3 OW7 . 0.83 1.97 2.795(17) 170
OW2 H4 O21 4_576 0.82 2.07 2.859(12) 162
OW3 H5 O23 1_565 0.83 2.29 2.778(12) 118
OW3 H5 O23 1_565 0.83 2.29 2.778(12) 118
OW4 H8 OW1 . 1.01 2.15 2.879(13) 128
OW4 H8 OW8 2 1.01 2.35 2.879(16) 112
OW4 H7 O22 1_565 0.79 2.48 2.793(11) 106
OW5 H10 OW4 . 1.00 2.49 3.029(16) 114
OW5 H9 O20 4_576 0.89 2.04 2.849(15) 150
OW6 H11 O6 . 0.81 2.35 2.993(14) 136
OW6 H12 OW7 2 0.88 2.42 3.123(17) 136
OW7 H13 O2 . 0.87 2.02 2.767(13) 144
OW7 H14 OW9 . 0.92 2.10 2.98(2) 161
OW8 H16 O6 . 0.83 2.50 2.791(13) 102
OW8 H16 O6 . 0.83 2.50 2.791(13) 102
OW8 H16 OW7 . 0.83 2.28 2.965(19) 140
OW9 H17 OW6 2_545 1.00 2.22 3.00(2) 134
OW9 H18 OW2 3_566 1.00 2.30 3.111(18) 137
N1 H1A O8 . 0.86 2.22 2.968(11) 145
N1 H1B O10 2_655 0.86 2.14 2.967(11) 161
N2 H2A O9 1_565 0.86 2.18 2.992(11) 157
N2 H2B O8 . 0.86 2.18 2.936(11) 147
N3 H3A O9 1_565 0.86 2.48 3.216(11) 144
N3 H3A O10 1_565 0.86 2.28 3.031(11) 145
N3 H3B O13 2_655 0.86 2.35 3.128(11) 151
N4 H4B O5 4_565 0.86 2.31 2.954(12) 131
N4 H4A O12 . 0.86 2.09 2.918(12) 160
N5 H5A O4 . 0.86 2.11 2.965(11) 177
N5 H5B O17 1_545 0.86 2.18 3.011(12) 161
N6 H6A O19 1_545 0.86 2.37 2.864(12) 117
N7 H7B O7 . 0.86 2.42 3.175(13) 147
N7 H7B O14 . 0.86 2.37 3.107(13) 144
N8 H8A O16 4_566 0.86 2.16 2.952(13) 153
N8 H8B OW6 4_576 0.86 2.18 2.992(18) 157
N9 H9A O11 4_566 0.86 2.09 2.918(14) 162
N9 H9B O7 . 0.86 2.18 2.992(13) 157
N10 H10A O12 4_566 0.86 2.26 3.100(13) 167
N10 H10B O5 . 0.86 2.29 2.960(12) 135
N11 H11B O24 1_545 0.86 2.22 2.935(15) 141
N11 H11A O19 4_566 0.86 2.09 2.916(16) 160

loop_
_geom_torsion_atom_site_label_1
_geom_torsion_atom_site_label_2
_geom_torsion_atom_site_label_3
_geom_torsion_atom_site_label_4
_geom_torsion_site_symmetry_1
_geom_torsion
O10 Mo2 O1 Mo4 . -179.9(7)
O18 Mo2 O1 Mo4 . 28.6(7)
O13 Mo2 O1 Mo4 . -70.4(6)
O9 Mo2 O1 Mo4 . 129.0(7)
O4 Mo2 O1 Mo4 . -143.4(7)
Mo5 Mo2 O1 Mo4 . 110.7(7)
O10 Mo2 O1 Mo5 . 69.5(8)
O18 Mo2 O1 Mo5 . -82.0(3)
O13 Mo2 O1 Mo5 . 178.9(3)
O9 Mo2 O1 Mo5 . 18.4(2)
O4 Mo2 O1 Mo5 . 106.0(3)
O10 Mo2 O1 Mo1 . -32.8(9)
O18 Mo2 O1 Mo1 . 175.7(3)
O13 Mo2 O1 Mo1 . 76.6(3)
O9 Mo2 O1 Mo1 . -83.9(3)
O4 Mo2 O1 Mo1 . 3.7(2)
Mo5 Mo2 O1 Mo1 . -102.3(3)
O14 Mo4 O1 Mo2 . 177.5(7)
O24 Mo4 O1 Mo2 . -28.5(7)
O8 Mo4 O1 Mo2 . 68.9(6)
O7 Mo4 O1 Mo2 . -129.4(7)
O2 Mo4 O1 Mo2 . 142.2(7)
Mo5 Mo4 O1 Mo2 . -110.7(7)
O14 Mo4 O1 Mo5 . -71.8(9)
O24 Mo4 O1 Mo5 . 82.2(3)
O8 Mo4 O1 Mo5 . 179.6(3)
O7 Mo4 O1 Mo5 . -18.6(2)
O2 Mo4 O1 Mo5 . -107.1(3)
O14 Mo4 O1 Mo1 . 30.4(9)
O24 Mo4 O1 Mo1 . -175.6(3)
O8 Mo4 O1 Mo1 . -78.2(3)
O7 Mo4 O1 Mo1 . 83.5(3)
O2 Mo4 O1 Mo1 . -4.9(2)
Mo5 Mo4 O1 Mo1 . 102.2(3)
O23 Mo5 O1 Mo2 . -105.2(7)
O5 Mo5 O1 Mo2 . 76.5(3)
O9 Mo5 O1 Mo2 . -19.0(2)
O7 Mo5 O1 Mo2 . 171.7(3)
O22 Mo5 O1 Mo2 . -104.2(3)
Mo4 Mo5 O1 Mo2 . 152.7(3)
Na Mo5 O1 Mo2 . 75.05(17)
O23 Mo5 O1 Mo4 . 102.1(7)
O5 Mo5 O1 Mo4 . -76.2(3)
O9 Mo5 O1 Mo4 . -171.7(3)
O7 Mo5 O1 Mo4 . 19.0(3)
O22 Mo5 O1 Mo4 . 103.0(3)
Mo2 Mo5 O1 Mo4 . -152.7(3)
Na Mo5 O1 Mo4 . -77.69(17)
O23 Mo5 O1 Mo1 . -1.3(8)
O5 Mo5 O1 Mo1 . -179.6(3)
O9 Mo5 O1 Mo1 . 84.9(3)
O7 Mo5 O1 Mo1 . -84.4(3)
O22 Mo5 O1 Mo1 . -0.3(2)
Mo4 Mo5 O1 Mo1 . -103.4(3)
Mo2 Mo5 O1 Mo1 . 103.9(3)
Na Mo5 O1 Mo1 . 178.9(2)
O22 Mo1 O1 Mo2 . 98.5(3)
O4 Mo1 O1 Mo2 . -4.4(3)
O2 Mo1 O1 Mo2 . -158.6(3)
O3 Mo1 O1 Mo2 . -81.5(3)
O22 Mo1 O1 Mo4 . -97.2(3)
O4 Mo1 O1 Mo4 . 159.9(3)
O2 Mo1 O1 Mo4 . 5.7(3)
O3 Mo1 O1 Mo4 . 82.8(3)
O4 Mo1 O1 Mo5 . -102.4(3)
O2 Mo1 O1 Mo5 . 103.4(3)
O3 Mo1 O1 Mo5 . -179.5(3)
O16 Mo1 O2 Mo4 . -176.3(3)
O22 Mo1 O2 Mo4 . 75.2(4)
O4 Mo1 O2 Mo4 . -50.1(6)
O1 Mo1 O2 Mo4 . -5.6(3)
O3 Mo1 O2 Mo4 . -96.1(3)
O16 Mo1 O2 Mo3 . -76.2(4)
O22 Mo1 O2 Mo3 . 175.4(3)
O4 Mo1 O2 Mo3 . 50.1(6)
O1 Mo1 O2 Mo3 . 94.6(3)
O3 Mo1 O2 Mo3 . 4.1(3)
O14 Mo4 O2 Mo1 . -162.4(4)
O24 Mo4 O2 Mo1 . 35.8(10)
O8 Mo4 O2 Mo1 . 97.5(3)
O7 Mo4 O2 Mo1 . -69.1(3)
O1 Mo4 O2 Mo1 . 6.1(3)
O14 Mo4 O2 Mo3 . 86.0(3)
O24 Mo4 O2 Mo3 . -75.9(9)
O8 Mo4 O2 Mo3 . -14.2(2)
O7 Mo4 O2 Mo3 . 179.3(3)
O1 Mo4 O2 Mo3 . -105.6(3)
O17 Mo3 O2 Mo1 . -40.2(13)
O15 Mo3 O2 Mo1 . 161.3(4)
O8 Mo3 O2 Mo1 . -98.0(3)
O6 Mo3 O2 Mo1 . 68.9(3)
O3 Mo3 O2 Mo1 . -4.5(3)
O17 Mo3 O2 Mo4 . 72.3(13)
O15 Mo3 O2 Mo4 . -86.3(3)
O8 Mo3 O2 Mo4 . 14.5(2)
O6 Mo3 O2 Mo4 . -178.6(3)
O3 Mo3 O2 Mo4 . 108.0(3)
O17 Mo3 O3 Mo7 . -81.0(3)
O15 Mo3 O3 Mo7 . 67.6(8)
O8 Mo3 O3 Mo7 . -179.1(3)
O6 Mo3 O3 Mo7 . 16.7(3)
O2 Mo3 O3 Mo7 . 107.7(3)
O17 Mo3 O3 Mo6 . 35.3(7)
O15 Mo3 O3 Mo6 . -176.0(7)
O8 Mo3 O3 Mo6 . -62.7(7)
O6 Mo3 O3 Mo6 . 133.1(7)
O2 Mo3 O3 Mo6 . -135.9(7)
O17 Mo3 O3 Mo1 . 174.9(3)
O15 Mo3 O3 Mo1 . -36.5(9)
O8 Mo3 O3 Mo1 . 76.8(3)
O6 Mo3 O3 Mo1 . -87.4(3)
O2 Mo3 O3 Mo1 . 3.6(2)
O21 Mo7 O3 Mo3 . 77.5(4)
O20 Mo7 O3 Mo3 . -105.7(6)
O11 Mo7 O3 Mo3 . 173.4(3)
O6 Mo7 O3 Mo3 . -17.2(3)
O21 Mo7 O3 Mo6 . -77.6(3)
O20 Mo7 O3 Mo6 . 99.1(6)
O11 Mo7 O3 Mo6 . 18.3(3)
O6 Mo7 O3 Mo6 . -172.3(3)
O21 Mo7 O3 Mo1 . -179.7(3)
O20 Mo7 O3 Mo1 . -2.9(7)
O11 Mo7 O3 Mo1 . -83.8(3)
O6 Mo7 O3 Mo1 . 85.6(3)
O19 Mo6 O3 Mo3 . -35.6(7)
O12 Mo6 O3 Mo3 . 170.5(7)
O13 Mo6 O3 Mo3 . 61.5(7)
O11 Mo6 O3 Mo3 . -134.2(7)
O4 Mo6 O3 Mo3 . 135.9(7)
Mo7 Mo6 O3 Mo3 . -116.5(8)
O19 Mo6 O3 Mo7 . 80.9(3)
O12 Mo6 O3 Mo7 . -73.0(8)
O13 Mo6 O3 Mo7 . 178.0(3)
O11 Mo6 O3 Mo7 . -17.7(3)
O4 Mo6 O3 Mo7 . -107.6(3)
O19 Mo6 O3 Mo1 . -175.2(3)
O12 Mo6 O3 Mo1 . 30.9(9)
O13 Mo6 O3 Mo1 . -78.1(3)
O11 Mo6 O3 Mo1 . 86.2(3)
O4 Mo6 O3 Mo1 . -3.8(2)
Mo7 Mo6 O3 Mo1 . 103.9(3)
O16 Mo1 O3 Mo3 . 98.4(3)
O4 Mo1 O3 Mo3 . -157.6(3)
O2 Mo1 O3 Mo3 . -4.2(3)
O1 Mo1 O3 Mo3 . -80.3(3)
O16 Mo1 O3 Mo7 . -0.9(3)
O4 Mo1 O3 Mo7 . 103.1(3)
O2 Mo1 O3 Mo7 . -103.5(3)
O1 Mo1 O3 Mo7 . -179.6(3)
O16 Mo1 O3 Mo6 . -99.5(3)
O4 Mo1 O3 Mo6 . 4.4(3)
O2 Mo1 O3 Mo6 . 157.8(3)
O1 Mo1 O3 Mo6 . 81.7(3)
O16 Mo1 O4 Mo6 . 75.5(4)
O22 Mo1 O4 Mo6 . -175.7(3)
O2 Mo1 O4 Mo6 . -50.4(6)
O1 Mo1 O4 Mo6 . -94.6(3)
O3 Mo1 O4 Mo6 . -4.4(3)
O16 Mo1 O4 Mo2 . 174.3(3)
O22 Mo1 O4 Mo2 . -76.9(3)
O2 Mo1 O4 Mo2 . 48.4(6)
O1 Mo1 O4 Mo2 . 4.2(3)
O3 Mo1 O4 Mo2 . 94.3(3)
O19 Mo6 O4 Mo1 . 38.3(12)
O12 Mo6 O4 Mo1 . -162.9(4)
O13 Mo6 O4 Mo1 . 97.0(3)
O11 Mo6 O4 Mo1 . -68.4(3)
O3 Mo6 O4 Mo1 . 4.8(3)
O19 Mo6 O4 Mo2 . -72.7(11)
O12 Mo6 O4 Mo2 . 86.0(3)
O13 Mo6 O4 Mo2 . -14.0(2)
O11 Mo6 O4 Mo2 . -179.4(3)
O3 Mo6 O4 Mo2 . -106.2(3)
O10 Mo2 O4 Mo1 . 162.5(3)
O18 Mo2 O4 Mo1 . -33.4(11)
O13 Mo2 O4 Mo1 . -98.0(3)
O9 Mo2 O4 Mo1 . 70.5(3)
O1 Mo2 O4 Mo1 . -4.5(3)
O10 Mo2 O4 Mo6 . -85.4(3)
O18 Mo2 O4 Mo6 . 78.8(10)
O13 Mo2 O4 Mo6 . 14.2(2)
O9 Mo2 O4 Mo6 . -177.3(3)
O1 Mo2 O4 Mo6 . 107.6(3)
O23 Mo5 O5 Na . 178.2(4)
O9 Mo5 O5 Na . 73.2(4)
O7 Mo5 O5 Na . -78.4(4)
O1 Mo5 O5 Na . -2.7(5)
O18 Na O5 Mo5 . -46.6(4)
O18 Na O5 Mo5 3_666 133.4(4)
O24 Na O5 Mo5 3_666 -128.7(4)
O24 Na O5 Mo5 . 51.3(4)
O21 Mo7 O6 Mo3 . -84.8(4)
O20 Mo7 O6 Mo3 . 167.4(4)
O11 Mo7 O6 Mo3 . 38.6(7)
O3 Mo7 O6 Mo3 . 19.8(3)
O17 Mo3 O6 Mo7 . 72.6(4)
O15 Mo3 O6 Mo7 . 177.3(4)
O8 Mo3 O6 Mo7 . -61.3(8)
O3 Mo3 O6 Mo7 . -20.0(3)
O2 Mo3 O6 Mo7 . -93.0(3)
O23 Mo5 O7 Mo4 . -173.2(4)
O5 Mo5 O7 Mo4 . 78.6(4)
O9 Mo5 O7 Mo4 . -41.2(7)
O1 Mo5 O7 Mo4 . -22.1(3)
O22 Mo5 O7 Mo4 . -94.5(3)
O14 Mo4 O7 Mo5 . -173.9(4)
O24 Mo4 O7 Mo5 . -66.8(4)
O8 Mo4 O7 Mo5 . 65.4(7)
O1 Mo4 O7 Mo5 . 22.2(3)
O2 Mo4 O7 Mo5 . 94.6(3)
O17 Mo3 O8 Mo4 . 173.8(4)
O15 Mo3 O8 Mo4 . 67.8(4)
O6 Mo3 O8 Mo4 . -52.1(8)
O3 Mo3 O8 Mo4 . -91.3(4)
O2 Mo3 O8 Mo4 . -19.0(3)
O14 Mo4 O8 Mo3 . -69.8(4)
O24 Mo4 O8 Mo3 . -177.7(4)
O7 Mo4 O8 Mo3 . 49.5(7)
O1 Mo4 O8 Mo3 . 90.7(4)
O2 Mo4 O8 Mo3 . 19.1(3)
O23 Mo5 O9 Mo2 . 172.7(3)
O5 Mo5 O9 Mo2 . -78.8(4)
O7 Mo5 O9 Mo2 . 41.0(7)
O1 Mo5 O9 Mo2 . 21.8(3)
O22 Mo5 O9 Mo2 . 94.0(3)
O10 Mo2 O9 Mo5 . 175.0(4)
O18 Mo2 O9 Mo5 . 69.1(4)
O13 Mo2 O9 Mo5 . -69.3(7)
O1 Mo2 O9 Mo5 . -22.1(3)
O4 Mo2 O9 Mo5 . -94.4(3)
O21 Mo7 O11 Mo6 . 83.0(4)
O20 Mo7 O11 Mo6 . -169.8(4)
O6 Mo7 O11 Mo6 . -40.1(7)
O3 Mo7 O11 Mo6 . -21.3(3)
O19 Mo6 O11 Mo7 . -70.7(4)
O12 Mo6 O11 Mo7 . -176.6(4)
O13 Mo6 O11 Mo7 . 60.0(8)
O3 Mo6 O11 Mo7 . 21.4(3)
O4 Mo6 O11 Mo7 . 94.2(4)
O10 Mo2 O13 Mo6 . 69.2(4)
O18 Mo2 O13 Mo6 . 176.4(4)
O9 Mo2 O13 Mo6 . -44.9(8)
O1 Mo2 O13 Mo6 . -89.6(4)
O4 Mo2 O13 Mo6 . -18.9(3)
O19 Mo6 O13 Mo2 . -174.1(4)
O12 Mo6 O13 Mo2 . -67.7(4)
O11 Mo6 O13 Mo2 . 54.7(8)
O3 Mo6 O13 Mo2 . 91.3(3)
O4 Mo6 O13 Mo2 . 19.2(3)
O17 Mo3 O15 Co . -35.9(13)
O8 Mo3 O15 Co . 65.3(13)
O6 Mo3 O15 Co . -135.6(13)
O3 Mo3 O15 Co . 176.4(8)
O2 Mo3 O15 Co . 138.5(13)
OW3 Co O15 Mo3 . -49.1(13)
OW4 Co O15 Mo3 . 43.9(13)
OW1 Co O15 Mo3 . 130.2(13)
OW2 Co O15 Mo3 . -139.3(13)
O10 Mo2 O18 Na . -150.1(5)
O13 Mo2 O18 Na . 107.5(5)
O9 Mo2 O18 Na . -54.8(5)
O1 Mo2 O18 Na . 19.2(5)
O4 Mo2 O18 Na . 46.4(13)
O5 Na O18 Mo2 . 38.4(5)
O5 Na O18 Mo2 3_666 -141.6(5)
O24 Na O18 Mo2 3_666 140.0(6)
O24 Na O18 Mo2 . -40.0(6)
O16 Mo1 O22 Mo5 . -179.1(3)
O4 Mo1 O22 Mo5 . 75.1(3)
O2 Mo1 O22 Mo5 . -74.7(3)
O1 Mo1 O22 Mo5 . -0.4(3)
O23 Mo5 O22 Mo1 . -180.0(4)
O9 Mo5 O22 Mo1 . -76.3(3)
O7 Mo5 O22 Mo1 . 77.5(3)
O1 Mo5 O22 Mo1 . 0.5(3)
O14 Mo4 O24 Na . 152.4(5)
O8 Mo4 O24 Na . -104.6(5)
O7 Mo4 O24 Na . 55.5(6)
O1 Mo4 O24 Na . -18.5(6)
O2 Mo4 O24 Na . -46.5(12)
O18 Na O24 Mo4 . 40.2(6)
O18 Na O24 Mo4 3_666 -139.8(6)
O5 Na O24 Mo4 . -40.9(5)
O5 Na O24 Mo4 3_666 139.1(5)
